data_7133527
loop_
_publ_author_name
'Aynetdinova, Daniya'
'Jaschinski, Megan'
'Jenkins, Timothy C.'
'Donohoe, Timothy J.'

_publ_section_title
;
 HFIP promoted carbo-lactonisation as a new route to functionalised
 lactones.
;
_journal_issue 73
_journal_name_full 'Chemical communications (Cambridge, England)'
_journal_page_first 9997
_journal_page_last 10000
_journal_paper_doi 10.1039/d4cc02472a
_journal_volume 60
_journal_year 2024
_chemical_formula_moiety 'C32 H28 O2'
_chemical_formula_sum 'C32 H28 O2'
_chemical_formula_weight 444.57
_chemical_melting_point ?
_space_group_IT_number 2
_space_group_name_Hall '-P 1'
_space_group_name_H-M_alt 'P -1'
_symmetry_cell_setting triclinic
_symmetry_space_group_name_Hall '-P 1'
_symmetry_space_group_name_H-M 'P -1'
_atom_sites_solution_hydrogens difmap
_atom_sites_solution_primary other
_audit_creation_date 2023-06-01
_audit_creation_method 'CRYSTALS_ver_14_build_c42b451 '
_audit_update_record
;
2024-04-17 deposited with the CCDC.	2024-08-15 downloaded from the CCDC.
;
_cell_angle_alpha 94.785(4)
_cell_angle_beta 93.664(4)
_cell_angle_gamma 93.898(4)
_cell_formula_units_Z 2
_cell_length_a 5.9846(3)
_cell_length_b 8.7340(4)
_cell_length_c 23.1074(10)
_cell_measurement_reflns_used 5924
_cell_measurement_temperature 150
_cell_measurement_theta_max 76.29
_cell_measurement_theta_min 5.02
_cell_volume 1197.87(10)
_computing_cell_refinement
; 
 CrysAlisPro (Rigaku Oxford Diffraction, 2021) 
;
_computing_data_collection 'SuperNova, (Oxford Diffraction, 2010)'
_computing_data_reduction
; 
 CrysAlisPro (Rigaku Oxford Diffraction, 2021) 
;
_computing_molecular_graphics 'CAMERON (Watkin et al., 1996)'
_computing_publication_material 'CRYSTALS (Betteridge et al., 2003)'
_computing_structure_refinement 'CRYSTALS (Betteridge et al., 2003)'
_computing_structure_solution 'Superflip (Palatinus & Chapuis, 2007)'
_diffrn_ambient_temperature 150
_diffrn_measured_fraction_theta_full 0.997
_diffrn_measured_fraction_theta_max 0.990
_diffrn_measurement_device Area
_diffrn_measurement_device_type 'Oxford Diffraction SuperNova'
_diffrn_measurement_method \w
_diffrn_radiation_monochromator 'focussing mirrors'
_diffrn_radiation_type 'Cu K\a'
_diffrn_radiation_wavelength 1.54180
_diffrn_reflns_av_R_equivalents 0.076
_diffrn_reflns_av_unetI/netI 0.120
_diffrn_reflns_limit_h_max 7
_diffrn_reflns_limit_h_min -7
_diffrn_reflns_limit_k_max 10
_diffrn_reflns_limit_k_min -10
_diffrn_reflns_limit_l_max 27
_diffrn_reflns_limit_l_min -29
_diffrn_reflns_number 25744
_diffrn_reflns_theta_full 73.975
_diffrn_reflns_theta_max 63.891
_diffrn_reflns_theta_min 3.849
_diffrn_standards_number 0
_exptl_absorpt_coefficient_mu 0.585
_exptl_absorpt_correction_T_max 0.99
_exptl_absorpt_correction_T_min 0.94
_exptl_absorpt_correction_type multi-scan
_exptl_absorpt_process_details
; 
 CrysAlisPro (Rigaku Oxford Diffraction, 2021) 
;
_exptl_crystal_colour 'translucent pale colourless'
_exptl_crystal_density_diffrn 1.232
_exptl_crystal_density_meas ?
_exptl_crystal_density_method 'not measured'
_exptl_crystal_description lath
_exptl_crystal_F_000 472
_exptl_crystal_size_max 0.10
_exptl_crystal_size_mid 0.05
_exptl_crystal_size_min 0.01
_refine_diff_density_max 0.31
_refine_diff_density_min -0.29
_refine_ls_extinction_method None
_refine_ls_goodness_of_fit_ref 1.0254
_refine_ls_hydrogen_treatment constr
_refine_ls_matrix_type full
_refine_ls_number_parameters 308
_refine_ls_number_reflns 3936
_refine_ls_number_restraints 0
_refine_ls_R_factor_all 0.0657
_refine_ls_R_factor_gt 0.0490
_refine_ls_shift/su_max 0.0001651
_refine_ls_shift/su_mean 0.0000167
_refine_ls_structure_factor_coef Fsqd
_refine_ls_weighting_details
;
 Method= Modified Sheldrick 
 w=1/[\s^2^(F^2^) + ( 0.04P)^2^ + 1.06P] 
 ,where P=(max(Fo^2^,0) + 2Fc^2^)/3 
;
_refine_ls_weighting_scheme calc
_refine_ls_wR_factor_all 0.1314
_refine_ls_wR_factor_gt 0.1215
_refine_ls_wR_factor_ref 0.1314
_reflns_limit_h_max 7
_reflns_limit_h_min -7
_reflns_limit_k_max 10
_reflns_limit_k_min -10
_reflns_limit_l_max 29
_reflns_limit_l_min 0
_reflns_number_gt 3115
_reflns_number_total 4968
_reflns_threshold_expression I>2.0\s(I)
_oxford_diffrn_Wilson_B_factor 1.63
_oxford_diffrn_Wilson_scale 0.00
_oxford_refine_ls_scale 7.1(2)
_oxford_structure_analysis_title 021tjd23MJ03
_cod_data_source_file d4cc02472a2.cif
_cod_data_source_block 2g
_cod_depositor_comments
;
The following automatic conversions were performed:

data item '_chemical_melting_point' value 'not measured' was changed
to '?' -- the value is undefined or not given.

data item '_exptl_crystal_density_meas' value 'not measured' was
changed to '?' -- the value is perceived as not measured.

Automatic conversion script
Id: cif_fix_values 8170 2020-07-09 18:12:32Z antanas 

 Adding full bibliography for 7133525--7133530.cif.
;
_cod_original_sg_symbol_Hall '-P 1 '
_cod_original_sg_symbol_H-M 'P -1 '
_cod_database_code 7133527
_oxford_refine_reflns_threshold_expression I>-3.0\s(I)
_refine_ls_r_factor_ref 0.0657
_reflns_number_all 3936

loop_
_symmetry_equiv_pos_as_xyz
x,y,z
-x,-y,-z

loop_
_atom_site_label
_atom_site_type_symbol
_atom_site_fract_x
_atom_site_fract_y
_atom_site_fract_z
_atom_site_U_iso_or_equiv
_atom_site_occupancy
_atom_site_adp_type
_atom_site_refinement_flags_posn
_atom_site_refinement_flags_adp
_atom_site_refinement_flags_occupancy
_atom_site_disorder_assembly
_atom_site_disorder_group
_atom_site_attached_hydrogens
O1 O 0.9686(3) 0.1614(2) 0.13581(7) 0.0232 1.0000 Uani . . . . . .
C2 C 0.7489(4) 0.1510(3) 0.16084(11) 0.0217 1.0000 Uani . . . . . .
C3 C 0.7675(4) 0.0362(3) 0.20693(11) 0.0231 1.0000 Uani . . . . . .
C4 C 0.9294(4) 0.0905(3) 0.26017(11) 0.0249 1.0000 Uani . . . . . .
C5 C 0.9769(4) -0.0436(3) 0.29405(11) 0.0228 1.0000 Uani . . . . . .
C6 C 0.9079(4) -0.0739(3) 0.34626(11) 0.0216 1.0000 Uani . . . . . .
C7 C 0.9623(4) -0.2194(3) 0.37210(11) 0.0227 1.0000 Uani . . . . . .
C8 C 1.1613(5) -0.2892(3) 0.36171(12) 0.0283 1.0000 Uani . . . . . .
C9 C 1.2003(5) -0.4312(3) 0.38237(12) 0.0314 1.0000 Uani . . . . . .
C10 C 1.0428(5) -0.5041(3) 0.41370(13) 0.0341 1.0000 Uani . . . . . .
C11 C 0.8470(5) -0.4346(3) 0.42517(13) 0.0341 1.0000 Uani . . . . . .
C12 C 0.8081(4) -0.2946(3) 0.40492(12) 0.0281 1.0000 Uani . . . . . .
C13 C 0.7666(4) 0.0292(3) 0.38092(11) 0.0220 1.0000 Uani . . . . . .
C14 C 0.5608(4) 0.0717(3) 0.35849(12) 0.0277 1.0000 Uani . . . . . .
C15 C 0.4293(5) 0.1622(3) 0.39253(13) 0.0335 1.0000 Uani . . . . . .
C16 C 0.5006(5) 0.2106(3) 0.44979(13) 0.0335 1.0000 Uani . . . . . .
C17 C 0.7063(5) 0.1697(3) 0.47274(12) 0.0318 1.0000 Uani . . . . . .
C18 C 0.8381(5) 0.0800(3) 0.43841(11) 0.0274 1.0000 Uani . . . . . .
C19 C 0.5803(4) 0.0970(3) 0.10761(11) 0.0226 1.0000 Uani . . . . . .
C20 C 0.5295(4) -0.0761(3) 0.09726(10) 0.0231 1.0000 Uani . . . . . .
C21 C 0.3273(4) -0.1414(3) 0.11349(12) 0.0291 1.0000 Uani . . . . . .
C22 C 0.2735(5) -0.2989(3) 0.10464(13) 0.0344 1.0000 Uani . . . . . .
C23 C 0.4224(5) -0.3943(3) 0.07926(13) 0.0358 1.0000 Uani . . . . . .
C24 C 0.6248(5) -0.3314(3) 0.06293(12) 0.0318 1.0000 Uani . . . . . .
C25 C 0.6782(4) -0.1736(3) 0.07167(11) 0.0276 1.0000 Uani . . . . . .
C26 C 0.6970(5) 0.1702(3) 0.05829(12) 0.0291 1.0000 Uani . . . . . .
C27 C 0.9416(4) 0.1839(3) 0.07815(11) 0.0272 1.0000 Uani . . . . . .
O28 O 1.1019(3) 0.2114(3) 0.05099(9) 0.0422 1.0000 Uani . . . . . .
C29 C 0.7035(4) 0.3094(3) 0.18734(11) 0.0231 1.0000 Uani . . . . . .
C30 C 0.8609(5) 0.4341(3) 0.18940(12) 0.0306 1.0000 Uani . . . . . .
C31 C 0.8174(6) 0.5753(3) 0.21654(15) 0.0425 1.0000 Uani . . . . . .
C32 C 0.6182(6) 0.5945(4) 0.24186(14) 0.0431 1.0000 Uani . . . . . .
C33 C 0.4604(5) 0.4727(4) 0.23967(13) 0.0403 1.0000 Uani . . . . . .
C34 C 0.5019(5) 0.3306(3) 0.21240(13) 0.0324 1.0000 Uani . . . . . .
H31 H 0.8144 -0.0590 0.1890 0.0272 1.0000 Uiso R . . . . .
H32 H 0.6199 0.0162 0.2202 0.0273 1.0000 Uiso R . . . . .
H41 H 1.0709 0.1329 0.2476 0.0298 1.0000 Uiso R . . . . .
H42 H 0.8612 0.1696 0.2849 0.0301 1.0000 Uiso R . . . . .
H51 H 1.0639 -0.1162 0.2761 0.0270 1.0000 Uiso R . . . . .
H81 H 1.2679 -0.2397 0.3411 0.0337 1.0000 Uiso R . . . . .
H91 H 1.3322 -0.4781 0.3757 0.0379 1.0000 Uiso R . . . . .
H101 H 1.0673 -0.6008 0.4269 0.0400 1.0000 Uiso R . . . . .
H111 H 0.7396 -0.4844 0.4474 0.0400 1.0000 Uiso R . . . . .
H121 H 0.6751 -0.2476 0.4129 0.0340 1.0000 Uiso R . . . . .
H141 H 0.5115 0.0395 0.3202 0.0320 1.0000 Uiso R . . . . .
H151 H 0.2928 0.1918 0.3763 0.0403 1.0000 Uiso R . . . . .
H161 H 0.4101 0.2689 0.4726 0.0408 1.0000 Uiso R . . . . .
H171 H 0.7542 0.2021 0.5111 0.0378 1.0000 Uiso R . . . . .
H181 H 0.9761 0.0533 0.4540 0.0329 1.0000 Uiso R . . . . .
H191 H 0.4402 0.1451 0.1135 0.0269 1.0000 Uiso R . . . . .
H211 H 0.2261 -0.0787 0.1307 0.0351 1.0000 Uiso R . . . . .
H221 H 0.1346 -0.3399 0.1158 0.0396 1.0000 Uiso R . . . . .
H231 H 0.3861 -0.5005 0.0731 0.0424 1.0000 Uiso R . . . . .
H241 H 0.7240 -0.3953 0.0461 0.0380 1.0000 Uiso R . . . . .
H251 H 0.8170 -0.1323 0.0602 0.0327 1.0000 Uiso R . . . . .
H261 H 0.6449 0.2727 0.0542 0.0343 1.0000 Uiso R . . . . .
H262 H 0.6705 0.1069 0.0213 0.0344 1.0000 Uiso R . . . . .
H301 H 0.9997 0.4236 0.1729 0.0370 1.0000 Uiso R . . . . .
H311 H 0.9258 0.6597 0.2178 0.0504 1.0000 Uiso R . . . . .
H321 H 0.5908 0.6901 0.2604 0.0522 1.0000 Uiso R . . . . .
H331 H 0.3236 0.4846 0.2564 0.0479 1.0000 Uiso R . . . . .
H341 H 0.3914 0.2481 0.2110 0.0389 1.0000 Uiso R . . . . .

loop_
_atom_site_aniso_label
_atom_site_aniso_U_11
_atom_site_aniso_U_22
_atom_site_aniso_U_33
_atom_site_aniso_U_23
_atom_site_aniso_U_13
_atom_site_aniso_U_12
O1 0.0199(8) 0.0308(10) 0.0195(9) 0.0045(7) 0.0021(7) 0.0029(7)
C2 0.0185(12) 0.0251(13) 0.0215(13) 0.0030(10) 0.0024(10) -0.0006(10)
C3 0.0267(13) 0.0233(13) 0.0191(13) 0.0028(10) 0.0010(10) -0.0005(10)
C4 0.0279(13) 0.0257(13) 0.0206(13) 0.0044(10) -0.0006(10) -0.0022(11)
C5 0.0227(12) 0.0249(13) 0.0203(13) 0.0006(10) -0.0007(10) 0.0024(10)
C6 0.0213(12) 0.0222(13) 0.0209(13) 0.0041(10) -0.0014(10) -0.0004(10)
C7 0.0252(13) 0.0257(13) 0.0170(12) 0.0021(10) -0.0008(10) 0.0023(10)
C8 0.0294(14) 0.0301(14) 0.0266(14) 0.0053(11) 0.0045(11) 0.0055(11)
C9 0.0314(14) 0.0330(15) 0.0311(15) 0.0028(12) 0.0025(12) 0.0120(12)
C10 0.0440(16) 0.0254(14) 0.0349(16) 0.0083(12) 0.0015(13) 0.0122(12)
C11 0.0362(15) 0.0329(15) 0.0350(16) 0.0125(12) 0.0065(12) 0.0004(12)
C12 0.0267(13) 0.0298(14) 0.0291(14) 0.0053(11) 0.0032(11) 0.0070(11)
C13 0.0252(13) 0.0202(12) 0.0215(13) 0.0052(10) 0.0021(10) 0.0016(10)
C14 0.0279(14) 0.0303(14) 0.0244(14) 0.0010(11) -0.0010(11) 0.0015(11)
C15 0.0302(14) 0.0345(15) 0.0365(16) 0.0035(12) 0.0004(12) 0.0089(12)
C16 0.0396(16) 0.0301(15) 0.0322(16) 0.0010(12) 0.0106(13) 0.0062(12)
C17 0.0443(16) 0.0290(14) 0.0221(14) 0.0006(11) 0.0017(12) 0.0042(12)
C18 0.0323(14) 0.0273(14) 0.0233(14) 0.0055(11) -0.0007(11) 0.0053(11)
C19 0.0200(12) 0.0262(13) 0.0218(13) 0.0027(10) -0.0001(10) 0.0039(10)
C20 0.0228(12) 0.0286(13) 0.0171(12) 0.0016(10) -0.0037(10) 0.0028(10)
C21 0.0244(13) 0.0312(15) 0.0317(15) 0.0021(11) 0.0022(11) 0.0040(11)
C22 0.0297(14) 0.0337(16) 0.0392(17) 0.0055(12) 0.0027(12) -0.0037(12)
C23 0.0426(17) 0.0281(15) 0.0357(16) 0.0016(12) -0.0042(13) 0.0023(12)
C24 0.0349(15) 0.0326(15) 0.0271(14) -0.0048(11) -0.0030(12) 0.0103(12)
C25 0.0244(13) 0.0358(15) 0.0222(13) -0.0014(11) 0.0009(10) 0.0037(11)
C26 0.0329(14) 0.0331(15) 0.0216(13) 0.0082(11) -0.0021(11) 0.0002(11)
C27 0.0312(14) 0.0303(14) 0.0215(13) 0.0065(11) 0.0048(11) 0.0046(11)
O28 0.0344(11) 0.0665(15) 0.0277(11) 0.0123(10) 0.0091(9) 0.0023(10)
C29 0.0249(13) 0.0259(13) 0.0187(12) 0.0046(10) -0.0014(10) 0.0031(10)
C30 0.0300(14) 0.0280(14) 0.0333(15) 0.0020(12) 0.0020(12) 0.0000(11)
C31 0.0474(18) 0.0270(15) 0.051(2) -0.0050(13) -0.0005(15) -0.0016(13)
C32 0.0532(19) 0.0323(16) 0.0417(18) -0.0126(13) -0.0021(15) 0.0111(14)
C33 0.0341(16) 0.0496(19) 0.0363(17) -0.0093(14) 0.0048(13) 0.0103(14)
C34 0.0281(14) 0.0324(15) 0.0360(16) -0.0033(12) 0.0065(12) 0.0005(11)

loop_
_atom_type_symbol
_atom_type_scat_dispersion_real
_atom_type_scat_dispersion_imag
_atom_type_scat_Cromer_Mann_a1
_atom_type_scat_Cromer_Mann_b1
_atom_type_scat_Cromer_Mann_a2
_atom_type_scat_Cromer_Mann_b2
_atom_type_scat_Cromer_Mann_a3
_atom_type_scat_Cromer_Mann_b3
_atom_type_scat_Cromer_Mann_a4
_atom_type_scat_Cromer_Mann_b4
_atom_type_scat_Cromer_Mann_c
_atom_type_scat_source
C 0.0181 0.0091 2.3100 20.8439 1.0200 10.2075 1.5886 0.5687 0.8650 51.6512 0.2156 'International Tables Vol C 4.2.6.8 and 6.1.1.4'
H 0.0000 0.0000 0.4930 10.5109 0.3229 26.1257 0.1402 3.1424 0.0408 57.7998 0.0030 'International Tables Vol C 4.2.6.8 and 6.1.1.4'
O 0.0492 0.0322 3.0485 13.2771 2.2868 5.7011 1.5463 0.3239 0.8670 32.9089 0.2508 'International Tables Vol C 4.2.6.8 and 6.1.1.4'
N 0.0311 0.0180 12.2126 0.0057 3.1322 9.8933 2.0125 28.9975 1.1663 0.5826 -11.5290 'International Tables Vol C 4.2.6.8 and 6.1.1.4'

loop_
_geom_angle_atom_site_label_1
_geom_angle_site_symmetry_1
_geom_angle_atom_site_label_2
_geom_angle_site_symmetry_2
_geom_angle_atom_site_label_3
_geom_angle_site_symmetry_3
_geom_angle
_geom_angle_publ_flag
C2 . O1 . C27 . 109.97(18) yes
O1 . C2 . C3 . 105.88(19) yes
O1 . C2 . C19 . 104.07(19) yes
C3 . C2 . C19 . 114.8(2) yes
O1 . C2 . C29 . 108.53(19) yes
C3 . C2 . C29 . 111.6(2) yes
C19 . C2 . C29 . 111.38(19) yes
C2 . C3 . C4 . 115.0(2) yes
C2 . C3 . H31 . 108.7 no
C4 . C3 . H31 . 108.9 no
C2 . C3 . H32 . 107.6 no
C4 . C3 . H32 . 108.4 no
H31 . C3 . H32 . 108.2 no
C3 . C4 . C5 . 109.6(2) yes
C3 . C4 . H41 . 110.0 no
C5 . C4 . H41 . 108.1 no
C3 . C4 . H42 . 109.4 no
C5 . C4 . H42 . 110.0 no
H41 . C4 . H42 . 109.8 no
C4 . C5 . C6 . 128.3(2) yes
C4 . C5 . H51 . 115.5 no
C6 . C5 . H51 . 116.2 no
C5 . C6 . C7 . 120.7(2) yes
C5 . C6 . C13 . 123.3(2) yes
C7 . C6 . C13 . 115.9(2) yes
C6 . C7 . C8 . 121.7(2) yes
C6 . C7 . C12 . 120.3(2) yes
C8 . C7 . C12 . 117.9(2) yes
C7 . C8 . C9 . 120.7(3) yes
C7 . C8 . H81 . 119.3 no
C9 . C8 . H81 . 120.1 no
C8 . C9 . C10 . 120.1(2) yes
C8 . C9 . H91 . 121.2 no
C10 . C9 . H91 . 118.7 no
C9 . C10 . C11 . 119.7(2) yes
C9 . C10 . H101 . 120.1 no
C11 . C10 . H101 . 120.2 no
C10 . C11 . C12 . 120.4(3) yes
C10 . C11 . H111 . 119.5 no
C12 . C11 . H111 . 120.1 no
C7 . C12 . C11 . 121.3(2) yes
C7 . C12 . H121 . 118.6 no
C11 . C12 . H121 . 120.1 no
C6 . C13 . C14 . 122.1(2) yes
C6 . C13 . C18 . 119.3(2) yes
C14 . C13 . C18 . 118.5(2) yes
C13 . C14 . C15 . 120.8(2) yes
C13 . C14 . H141 . 119.5 no
C15 . C14 . H141 . 119.7 no
C14 . C15 . C16 . 120.3(3) yes
C14 . C15 . H151 . 119.4 no
C16 . C15 . H151 . 120.3 no
C15 . C16 . C17 . 119.6(3) yes
C15 . C16 . H161 . 119.8 no
C17 . C16 . H161 . 120.5 no
C16 . C17 . C18 . 119.9(3) yes
C16 . C17 . H171 . 119.7 no
C18 . C17 . H171 . 120.4 no
C13 . C18 . C17 . 120.9(2) yes
C13 . C18 . H181 . 119.6 no
C17 . C18 . H181 . 119.5 no
C2 . C19 . C20 . 114.92(19) yes
C2 . C19 . C26 . 101.14(19) yes
C20 . C19 . C26 . 114.4(2) yes
C2 . C19 . H191 . 108.2 no
C20 . C19 . H191 . 108.7 no
C26 . C19 . H191 . 109.0 no
C19 . C20 . C21 . 119.2(2) yes
C19 . C20 . C25 . 122.6(2) yes
C21 . C20 . C25 . 118.2(2) yes
C20 . C21 . C22 . 121.2(3) yes
C20 . C21 . H211 . 119.6 no
C22 . C21 . H211 . 119.2 no
C21 . C22 . C23 . 120.1(3) yes
C21 . C22 . H221 . 119.3 no
C23 . C22 . H221 . 120.6 no
C22 . C23 . C24 . 119.6(3) yes
C22 . C23 . H231 . 120.2 no
C24 . C23 . H231 . 120.3 no
C23 . C24 . C25 . 120.3(3) yes
C23 . C24 . H241 . 119.4 no
C25 . C24 . H241 . 120.3 no
C20 . C25 . C24 . 120.7(3) yes
C20 . C25 . H251 . 120.0 no
C24 . C25 . H251 . 119.3 no
C19 . C26 . C27 . 104.6(2) yes
C19 . C26 . H261 . 109.6 no
C27 . C26 . H261 . 109.7 no
C19 . C26 . H262 . 112.1 no
C27 . C26 . H262 . 110.8 no
H261 . C26 . H262 . 109.9 no
C26 . C27 . O1 . 110.2(2) yes
C26 . C27 . O28 . 129.3(2) yes
O1 . C27 . O28 . 120.5(2) yes
C2 . C29 . C30 . 122.0(2) yes
C2 . C29 . C34 . 119.5(2) yes
C30 . C29 . C34 . 118.4(2) yes
C29 . C30 . C31 . 120.3(3) yes
C29 . C30 . H301 . 120.5 no
C31 . C30 . H301 . 119.2 no
C30 . C31 . C32 . 120.8(3) yes
C30 . C31 . H311 . 119.7 no
C32 . C31 . H311 . 119.4 no
C31 . C32 . C33 . 119.4(3) yes
C31 . C32 . H321 . 120.2 no
C33 . C32 . H321 . 120.4 no
C32 . C33 . C34 . 120.3(3) yes
C32 . C33 . H331 . 120.2 no
C34 . C33 . H331 . 119.5 no
C33 . C34 . C29 . 120.8(3) yes
C33 . C34 . H341 . 119.3 no
C29 . C34 . H341 . 119.9 no

loop_
_geom_bond_atom_site_label_1
_geom_bond_site_symmetry_1
_geom_bond_atom_site_label_2
_geom_bond_site_symmetry_2
_geom_bond_distance
_geom_bond_publ_flag
O1 . C2 . 1.470(3) yes
O1 . C27 . 1.364(3) yes
C2 . C3 . 1.527(3) yes
C2 . C19 . 1.560(3) yes
C2 . C29 . 1.515(3) yes
C3 . C4 . 1.538(3) yes
C3 . H31 . 0.964 no
C3 . H32 . 0.962 no
C4 . C5 . 1.495(3) yes
C4 . H41 . 0.973 no
C4 . H42 . 0.986 no
C5 . C6 . 1.341(3) yes
C5 . H51 . 0.935 no
C6 . C7 . 1.496(3) yes
C6 . C13 . 1.495(3) yes
C7 . C8 . 1.399(4) yes
C7 . C12 . 1.395(4) yes
C8 . C9 . 1.395(4) yes
C8 . H81 . 0.925 no
C9 . C10 . 1.378(4) yes
C9 . H91 . 0.929 no
C10 . C11 . 1.386(4) yes
C10 . H101 . 0.939 no
C11 . C12 . 1.374(4) yes
C11 . H111 . 0.953 no
C12 . H121 . 0.942 no
C13 . C14 . 1.392(4) yes
C13 . C18 . 1.396(4) yes
C14 . C15 . 1.386(4) yes
C14 . H141 . 0.929 no
C15 . C16 . 1.386(4) yes
C15 . H151 . 0.938 no
C16 . C17 . 1.390(4) yes
C16 . H161 . 0.927 no
C17 . C18 . 1.388(4) yes
C17 . H171 . 0.928 no
C18 . H181 . 0.932 no
C19 . C20 . 1.517(4) yes
C19 . C26 . 1.536(3) yes
C19 . H191 . 0.975 no
C20 . C21 . 1.389(4) yes
C20 . C25 . 1.398(4) yes
C21 . C22 . 1.386(4) yes
C21 . H211 . 0.929 no
C22 . C23 . 1.385(4) yes
C22 . H221 . 0.942 no
C23 . C24 . 1.383(4) yes
C23 . H231 . 0.935 no
C24 . C25 . 1.389(4) yes
C24 . H241 . 0.924 no
C25 . H251 . 0.946 no
C26 . C27 . 1.500(4) yes
C26 . H261 . 0.977 no
C26 . H262 . 0.977 no
C27 . O28 . 1.200(3) yes
C29 . C30 . 1.386(4) yes
C29 . C34 . 1.388(4) yes
C30 . C31 . 1.384(4) yes
C30 . H301 . 0.942 no
C31 . C32 . 1.376(5) yes
C31 . H311 . 0.945 no
C32 . C33 . 1.369(5) yes
C32 . H321 . 0.935 no
C33 . C34 . 1.389(4) yes
C33 . H331 . 0.936 no
C34 . H341 . 0.941 no

loop_
_geom_hbond_atom_site_label_D
_geom_hbond_site_symmetry_D
_geom_hbond_atom_site_label_H
_geom_hbond_site_symmetry_H
_geom_hbond_atom_site_label_A
_geom_hbond_site_symmetry_A
_geom_hbond_angle_DHA
_geom_hbond_distance_DH
_geom_hbond_distance_HA
_geom_hbond_distance_DA
_geom_hbond_publ_flag
C19 . H191 . O28 1_455 137 0.98 2.54 3.322(4) yes

loop_
_twin_individual_id
_twin_individual_mass_fraction_refined
_twin_individual_twin_matrix_11
_twin_individual_twin_matrix_12
_twin_individual_twin_matrix_13
_twin_individual_twin_matrix_21
_twin_individual_twin_matrix_22
_twin_individual_twin_matrix_23
_twin_individual_twin_matrix_31
_twin_individual_twin_matrix_32
_twin_individual_twin_matrix_33
1 0.8722(17) 1.0000 0.0000 0.0000 0.0000 1.0000 0.0000 0.0000 0.0000 1.0000
2 0.1278(17) -1.0000 0.0000 0.0000 0.0000 -1.0000 0.0000 0.5400 0.4670 1.0000
